data_1503961
loop_
_publ_author_name
'Bower, Justin'
'Box, Matthew R.'
'Czyzewski, Michal'
'Goeta, Andres E.'
'Steel, Patrick G.'

_publ_section_title
;
 Acyl polysilanes: new acyl anion equivalents for additions to
 electron-deficient alkenes.
;
_journal_issue 13
_journal_name_full 'Organic letters'
_journal_page_first 2744
_journal_page_last 2747
_journal_paper_doi 10.1021/ol900813z
_journal_volume 11
_journal_year 2009
_chemical_formula_sum 'C24 H50 O5 Si4'
_chemical_formula_weight 531.00
_chemical_name_systematic
;
<i>(E)</i>
Ethyl-3-(2'-tertbutyl-3'-ethoxycarbonyl-2'-(1",1"-bistrimethylsilyl-2",2",2"-
trimethyldisilanyl)cyclop-1'-yl)-prop-2-enoate
;
_space_group_IT_number 5
_symmetry_cell_setting monoclinic
_symmetry_space_group_name_Hall 'C 2y'
_symmetry_space_group_name_H-M 'C 1 2 1'
_atom_sites_solution_hydrogens geom
_atom_sites_solution_primary direct
_atom_sites_solution_secondary difmap
_audit_creation_method SHELXL-97
_cell_angle_alpha 90.00
_cell_angle_beta 128.4340(10)
_cell_angle_gamma 90.00
_cell_formula_units_Z 4
_cell_length_a 25.1341(12)
_cell_length_b 9.5269(5)
_cell_length_c 16.8986(8)
_cell_measurement_reflns_used 6385
_cell_measurement_temperature 120(2)
_cell_measurement_theta_max 30.24
_cell_measurement_theta_min 2.45
_cell_volume 3169.6(3)
_computing_cell_refinement 'SMART V5.629 (Bruker, 2003a)'
_computing_data_collection 'SMART V5.629 (Bruker, 2003a)'
_computing_data_reduction 'SAINT V6.45A (Bruker, 2003b)'
_computing_molecular_graphics 'SHELXTL V6.14 (Bruker, 2003c)'
_computing_publication_material 'publCIF V1.9.0_c (Westrip, 2008)'
_computing_structure_refinement 'SHELXL-97 (Sheldrick, 1997)'
_computing_structure_solution 'SHELXS-97 (Sheldrick, 1990)'
_diffrn_ambient_temperature 120(2)
_diffrn_measured_fraction_theta_full 0.962
_diffrn_measured_fraction_theta_max 0.860
_diffrn_measurement_device_type 'Bruker SMART-1K CCD Diffractometer'
_diffrn_measurement_method \w
_diffrn_radiation_monochromator graphite
_diffrn_radiation_source 'fine-focus sealed tube'
_diffrn_radiation_type MoK\a
_diffrn_radiation_wavelength 0.71073
_diffrn_reflns_av_R_equivalents 0.0326
_diffrn_reflns_av_sigmaI/netI 0.0564
_diffrn_reflns_limit_h_max 35
_diffrn_reflns_limit_h_min -35
_diffrn_reflns_limit_k_max 5
_diffrn_reflns_limit_k_min -13
_diffrn_reflns_limit_l_max 23
_diffrn_reflns_limit_l_min -19
_diffrn_reflns_number 8871
_diffrn_reflns_theta_full 25.00
_diffrn_reflns_theta_max 30.47
_diffrn_reflns_theta_min 1.54
_diffrn_standards_number 0
_exptl_absorpt_coefficient_mu 0.216
_exptl_absorpt_correction_type none
_exptl_crystal_colour colourless
_exptl_crystal_density_diffrn 1.113
_exptl_crystal_density_method 'not measured'
_exptl_crystal_description 'irregular block'
_exptl_crystal_F_000 1160
_exptl_crystal_size_max 0.42
_exptl_crystal_size_mid 0.30
_exptl_crystal_size_min 0.26
_refine_diff_density_max 0.470
_refine_diff_density_min -0.480
_refine_diff_density_rms 0.095
_refine_ls_abs_structure_details 'Flack (1983), 979 Friedel pairs'
_refine_ls_abs_structure_Flack 0.63(19)
_refine_ls_extinction_method none
_refine_ls_goodness_of_fit_ref 1.051
_refine_ls_hydrogen_treatment constr
_refine_ls_matrix_type full
_refine_ls_number_parameters 313
_refine_ls_number_reflns 5357
_refine_ls_number_restraints 1
_refine_ls_restrained_S_all 1.051
_refine_ls_R_factor_all 0.0556
_refine_ls_R_factor_gt 0.0520
_refine_ls_shift/su_max 0.000
_refine_ls_shift/su_mean 0.000
_refine_ls_structure_factor_coef Fsqd
_refine_ls_weighting_details 'calc w=1/[\s^2^(Fo^2^)+(0.1231P)^2^+0.2508P] where P=(Fo^2^+2Fc^2^)/3'
_refine_ls_weighting_scheme calc
_refine_ls_wR_factor_gt 0.1593
_refine_ls_wR_factor_ref 0.1635
_reflns_number_gt 5031
_reflns_number_total 5357
_reflns_threshold_expression >2sigma(I)
_cod_data_source_file ol900813z_si_001.cif
_cod_data_source_block 07srv062
_cod_original_sg_symbol_H-M 'C 2'
_cod_database_code 1503961

loop_
_symmetry_equiv_pos_as_xyz
'x, y, z'
'-x, y, -z'
'x+1/2, y+1/2, z'
'-x+1/2, y+1/2, -z'

loop_
_atom_site_label
_atom_site_type_symbol
_atom_site_fract_x
_atom_site_fract_y
_atom_site_fract_z
_atom_site_U_iso_or_equiv
_atom_site_adp_type
_atom_site_occupancy
_atom_site_symmetry_multiplicity
_atom_site_calc_flag
_atom_site_refinement_flags
Si1 Si 0.23678(4) 0.10279(9) 0.23449(6) 0.01719(18) Uani 1 1 d .
O1 O 0.18843(11) 0.0596(3) 0.26592(18) 0.0221(4) Uani 1 1 d .
Si2 Si 0.13221(4) 0.02479(11) 0.28186(7) 0.0243(2) Uani 1 1 d .
C21 C 0.1348(2) 0.1659(5) 0.3608(3) 0.0379(9) Uani 1 1 d .
H21A H 0.1207 0.2551 0.3240 0.057 Uiso 1 1 calc R
H21B H 0.1812 0.1748 0.4242 0.057 Uiso 1 1 calc R
H21C H 0.1039 0.1419 0.3756 0.057 Uiso 1 1 calc R
C22 C 0.04539(19) 0.0107(6) 0.1582(3) 0.0448(11) Uani 1 1 d .
H22A H 0.0325 0.1009 0.1228 0.067 Uiso 1 1 calc R
H22B H 0.0129 -0.0142 0.1698 0.067 Uiso 1 1 calc R
H22C H 0.0452 -0.0621 0.1170 0.067 Uiso 1 1 calc R
C23 C 0.1514(2) -0.1458(5) 0.3487(4) 0.0409(9) Uani 1 1 d .
H23A H 0.1948 -0.1388 0.4169 0.061 Uiso 1 1 calc R
H23B H 0.1543 -0.2200 0.3113 0.061 Uiso 1 1 calc R
H23C H 0.1152 -0.1684 0.3530 0.061 Uiso 1 1 calc R
Si3 Si 0.20325(5) 0.34083(10) 0.18685(8) 0.0267(2) Uani 1 1 d .
C31 C 0.2392(2) 0.4412(5) 0.1338(4) 0.0419(10) Uani 1 1 d .
H31A H 0.2220 0.5377 0.1188 0.063 Uiso 1 1 calc R
H31B H 0.2255 0.3957 0.0716 0.063 Uiso 1 1 calc R
H31C H 0.2889 0.4424 0.1833 0.063 Uiso 1 1 calc R
C32 C 0.2252(2) 0.4388(5) 0.3012(4) 0.0404(9) Uani 1 1 d .
H32A H 0.1979 0.5246 0.2793 0.061 Uiso 1 1 calc R
H32B H 0.2735 0.4634 0.3455 0.061 Uiso 1 1 calc R
H32C H 0.2155 0.3791 0.3381 0.061 Uiso 1 1 calc R
C33 C 0.1079(2) 0.3420(6) 0.0893(4) 0.0520(12) Uani 1 1 d .
H33A H 0.0917 0.4392 0.0725 0.078 Uiso 1 1 calc R
H33B H 0.0878 0.2941 0.1164 0.078 Uiso 1 1 calc R
H33C H 0.0946 0.2934 0.0283 0.078 Uiso 1 1 calc R
Si4 Si 0.20396(4) -0.05404(10) 0.10212(6) 0.01903(18) Uani 1 1 d .
C41 C 0.14138(18) -0.1833(4) 0.0866(3) 0.0293(7) Uani 1 1 d .
H41A H 0.1275 -0.2496 0.0324 0.044 Uiso 1 1 calc R
H41B H 0.1014 -0.1328 0.0693 0.044 Uiso 1 1 calc R
H41C H 0.1627 -0.2347 0.1499 0.044 Uiso 1 1 calc R
C42 C 0.15962(19) 0.0471(5) -0.0191(3) 0.0319(7) Uani 1 1 d .
H42A H 0.1433 -0.0180 -0.0748 0.048 Uiso 1 1 calc R
H42B H 0.1914 0.1141 -0.0135 0.048 Uiso 1 1 calc R
H42C H 0.1210 0.0981 -0.0321 0.048 Uiso 1 1 calc R
C43 C 0.27345(17) -0.1596(4) 0.1188(3) 0.0294(7) Uani 1 1 d .
H43A H 0.2535 -0.2276 0.0636 0.044 Uiso 1 1 calc R
H43B H 0.2992 -0.2094 0.1835 0.044 Uiso 1 1 calc R
H43C H 0.3039 -0.0966 0.1179 0.044 Uiso 1 1 calc R
C1 C 0.33097(13) 0.0825(3) 0.3545(2) 0.0162(5) Uani 1 1 d .
C12 C 0.34710(14) -0.0282(3) 0.4352(2) 0.0188(6) Uani 1 1 d .
C121 C 0.42158(16) -0.0758(4) 0.5095(3) 0.0257(7) Uani 1 1 d .
H12A H 0.4258 -0.1495 0.5535 0.039 Uiso 1 1 calc R
H12B H 0.4502 0.0043 0.5506 0.039 Uiso 1 1 calc R
H12C H 0.4362 -0.1124 0.4716 0.039 Uiso 1 1 calc R
C122 C 0.32675(16) 0.0316(4) 0.4968(3) 0.0231(6) Uani 1 1 d .
H12D H 0.3292 -0.0426 0.5391 0.035 Uiso 1 1 calc R
H12E H 0.2802 0.0679 0.4510 0.035 Uiso 1 1 calc R
H12F H 0.3578 0.1079 0.5399 0.035 Uiso 1 1 calc R
C123 C 0.30761(15) -0.1639(4) 0.3795(2) 0.0214(6) Uani 1 1 d .
H12G H 0.3202 -0.2373 0.4291 0.032 Uiso 1 1 calc R
H12H H 0.3189 -0.1949 0.3362 0.032 Uiso 1 1 calc R
H12I H 0.2587 -0.1457 0.3380 0.032 Uiso 1 1 calc R
C2 C 0.37014(15) 0.2221(3) 0.3857(2) 0.0195(6) Uani 1 1 d .
H2 H 0.3428 0.2984 0.3352 0.023 Uiso 1 1 calc R
C3 C 0.42294(15) 0.2775(4) 0.4878(2) 0.0210(6) Uani 1 1 d .
H3 H 0.4505 0.2134 0.5420 0.025 Uiso 1 1 calc R
C4 C 0.43317(16) 0.4152(3) 0.5063(3) 0.0221(6) Uani 1 1 d .
H4 H 0.4027 0.4806 0.4549 0.027 Uiso 1 1 calc R
C5 C 0.49273(16) 0.4659(4) 0.6084(3) 0.0252(7) Uani 1 1 d .
O2 O 0.52707(16) 0.3964(3) 0.6827(2) 0.0473(8) Uani 1 1 d .
O3 O 0.50311(12) 0.6031(3) 0.60367(19) 0.0292(5) Uani 1 1 d .
C6 C 0.56254(18) 0.6672(4) 0.6936(3) 0.0331(8) Uani 1 1 d .
H6A H 0.5801 0.7409 0.6739 0.040 Uiso 1 1 calc R
H6B H 0.5985 0.5954 0.7333 0.040 Uiso 1 1 calc R
C7 C 0.54665(18) 0.7311(4) 0.7580(3) 0.0299(7) Uani 1 1 d .
H7A H 0.5860 0.7847 0.8130 0.045 Uiso 1 1 calc R
H7B H 0.5362 0.6565 0.7863 0.045 Uiso 1 1 calc R
H7C H 0.5074 0.7938 0.7166 0.045 Uiso 1 1 calc R
C8 C 0.38630(14) 0.1039(3) 0.3435(2) 0.0190(5) Uani 1 1 d .
H8 H 0.4299 0.0532 0.3942 0.023 Uiso 1 1 calc R
C9 C 0.37049(14) 0.1285(3) 0.2440(2) 0.0203(6) Uani 1 1 d .
O4 O 0.31750(11) 0.1763(3) 0.17056(18) 0.0255(5) Uani 1 1 d .
O5 O 0.42347(11) 0.0933(3) 0.24722(17) 0.0225(5) Uani 1 1 d .
C10 C 0.41659(17) 0.1305(4) 0.1579(3) 0.0272(7) Uani 1 1 d .
H10A H 0.4035 0.2303 0.1405 0.033 Uiso 1 1 calc R
H10B H 0.3812 0.0720 0.0998 0.033 Uiso 1 1 calc R
C11 C 0.4850(2) 0.1048(6) 0.1824(3) 0.0402(10) Uani 1 1 d .
H11A H 0.4833 0.1357 0.1256 0.060 Uiso 1 1 calc R
H11B H 0.4957 0.0044 0.1943 0.060 Uiso 1 1 calc R
H11C H 0.5201 0.1578 0.2431 0.060 Uiso 1 1 calc R

loop_
_atom_site_aniso_label
_atom_site_aniso_U_11
_atom_site_aniso_U_22
_atom_site_aniso_U_33
_atom_site_aniso_U_23
_atom_site_aniso_U_13
_atom_site_aniso_U_12
Si1 0.0167(3) 0.0167(3) 0.0162(4) 0.0004(3) 0.0093(3) 0.0021(3)
O1 0.0215(9) 0.0273(11) 0.0232(12) 0.0027(9) 0.0167(9) 0.0026(9)
Si2 0.0237(4) 0.0275(5) 0.0252(5) -0.0056(4) 0.0169(4) -0.0029(3)
C21 0.0316(17) 0.044(2) 0.045(2) -0.0146(19) 0.0269(18) -0.0052(17)
C22 0.0281(16) 0.069(3) 0.040(2) -0.020(2) 0.0228(18) -0.009(2)
C23 0.047(2) 0.035(2) 0.063(3) 0.006(2) 0.044(2) -0.0020(18)
Si3 0.0268(4) 0.0196(4) 0.0307(5) 0.0033(4) 0.0165(4) 0.0041(4)
C31 0.059(2) 0.0275(18) 0.053(3) 0.0123(19) 0.042(2) 0.0084(19)
C32 0.048(2) 0.0251(17) 0.054(3) -0.0078(18) 0.035(2) 0.0037(17)
C33 0.0334(19) 0.035(2) 0.058(3) 0.006(2) 0.014(2) 0.0117(19)
Si4 0.0192(3) 0.0204(4) 0.0161(4) -0.0001(3) 0.0103(3) 0.0021(3)
C41 0.0314(16) 0.0311(18) 0.031(2) -0.0090(14) 0.0225(15) -0.0084(14)
C42 0.0332(16) 0.0338(18) 0.0238(19) 0.0027(15) 0.0152(15) 0.0017(15)
C43 0.0306(15) 0.0303(17) 0.0314(19) -0.0047(15) 0.0212(15) 0.0036(14)
C1 0.0156(11) 0.0169(12) 0.0166(14) -0.0008(10) 0.0102(11) -0.0005(10)
C12 0.0181(11) 0.0193(13) 0.0171(15) 0.0004(11) 0.0101(11) -0.0009(10)
C121 0.0208(13) 0.0271(16) 0.0196(17) 0.0066(12) 0.0078(12) 0.0046(12)
C122 0.0228(13) 0.0253(15) 0.0216(16) 0.0000(12) 0.0140(12) 0.0000(12)
C123 0.0254(13) 0.0183(13) 0.0198(16) -0.0008(11) 0.0137(12) -0.0015(12)
C2 0.0237(13) 0.0172(13) 0.0172(15) -0.0009(10) 0.0125(12) -0.0033(11)
C3 0.0184(12) 0.0240(15) 0.0164(15) -0.0002(11) 0.0087(11) 0.0015(11)
C4 0.0213(13) 0.0191(14) 0.0221(16) -0.0027(11) 0.0115(12) -0.0019(11)
C5 0.0222(13) 0.0230(15) 0.0244(18) -0.0031(12) 0.0116(13) 0.0007(12)
O2 0.0495(17) 0.0250(13) 0.0293(16) 0.0013(12) 0.0057(13) -0.0006(13)
O3 0.0267(10) 0.0259(12) 0.0240(13) -0.0053(10) 0.0104(9) -0.0066(10)
C6 0.0283(16) 0.0337(19) 0.034(2) -0.0095(16) 0.0175(15) -0.0135(15)
C7 0.0272(15) 0.0322(18) 0.0232(18) -0.0021(14) 0.0122(14) -0.0041(14)
C8 0.0181(11) 0.0195(13) 0.0195(15) -0.0011(12) 0.0116(11) 0.0007(11)
C9 0.0191(12) 0.0160(13) 0.0223(16) -0.0015(11) 0.0112(12) -0.0033(10)
O4 0.0227(10) 0.0312(13) 0.0201(12) 0.0034(10) 0.0120(9) 0.0023(10)
O5 0.0238(10) 0.0235(11) 0.0234(12) 0.0024(9) 0.0161(9) 0.0019(9)
C10 0.0277(14) 0.0361(18) 0.0223(17) 0.0016(13) 0.0177(13) -0.0009(14)
C11 0.0366(18) 0.054(3) 0.043(2) 0.015(2) 0.0314(18) 0.0086(19)

loop_
_atom_type_symbol
_atom_type_description
_atom_type_scat_dispersion_real
_atom_type_scat_dispersion_imag
_atom_type_scat_source
C C 0.0033 0.0016 'International Tables Vol C Tables 4.2.6.8 and 6.1.1.4'
H H 0.0000 0.0000 'International Tables Vol C Tables 4.2.6.8 and 6.1.1.4'
O O 0.0106 0.0060 'International Tables Vol C Tables 4.2.6.8 and 6.1.1.4'
Si Si 0.0817 0.0704 'International Tables Vol C Tables 4.2.6.8 and 6.1.1.4'

loop_
_geom_angle_atom_site_label_1
_geom_angle_atom_site_label_2
_geom_angle_atom_site_label_3
_geom_angle
O1 Si1 C1 107.57(13)
O1 Si1 Si4 104.61(10)
C1 Si1 Si4 113.90(10)
O1 Si1 Si3 99.75(10)
C1 Si1 Si3 113.15(10)
Si4 Si1 Si3 116.05(5)
Si2 O1 Si1 172.26(17)
O1 Si2 C23 110.71(16)
O1 Si2 C22 111.13(17)
C23 Si2 C22 107.3(2)
O1 Si2 C21 108.84(16)
C23 Si2 C21 108.3(2)
C22 Si2 C21 110.5(2)
Si2 C21 H21A 109.5
Si2 C21 H21B 109.5
H21A C21 H21B 109.5
Si2 C21 H21C 109.5
H21A C21 H21C 109.5
H21B C21 H21C 109.5
Si2 C22 H22A 109.5
Si2 C22 H22B 109.5
H22A C22 H22B 109.5
Si2 C22 H22C 109.5
H22A C22 H22C 109.5
H22B C22 H22C 109.5
Si2 C23 H23A 109.5
Si2 C23 H23B 109.5
H23A C23 H23B 109.5
Si2 C23 H23C 109.5
H23A C23 H23C 109.5
H23B C23 H23C 109.5
C31 Si3 C33 107.9(2)
C31 Si3 C32 108.4(2)
C33 Si3 C32 107.1(2)
C31 Si3 Si1 118.11(14)
C33 Si3 Si1 107.00(17)
C32 Si3 Si1 107.90(15)
Si3 C31 H31A 109.5
Si3 C31 H31B 109.5
H31A C31 H31B 109.5
Si3 C31 H31C 109.5
H31A C31 H31C 109.5
H31B C31 H31C 109.5
Si3 C32 H32A 109.5
Si3 C32 H32B 109.5
H32A C32 H32B 109.5
Si3 C32 H32C 109.5
H32A C32 H32C 109.5
H32B C32 H32C 109.5
Si3 C33 H33A 109.5
Si3 C33 H33B 109.5
H33A C33 H33B 109.5
Si3 C33 H33C 109.5
H33A C33 H33C 109.5
H33B C33 H33C 109.5
C42 Si4 C43 107.71(18)
C42 Si4 C41 107.78(18)
C43 Si4 C41 106.81(18)
C42 Si4 Si1 109.14(14)
C43 Si4 Si1 116.75(12)
C41 Si4 Si1 108.32(12)
Si4 C41 H41A 109.5
Si4 C41 H41B 109.5
H41A C41 H41B 109.5
Si4 C41 H41C 109.5
H41A C41 H41C 109.5
H41B C41 H41C 109.5
Si4 C42 H42A 109.5
Si4 C42 H42B 109.5
H42A C42 H42B 109.5
Si4 C42 H42C 109.5
H42A C42 H42C 109.5
H42B C42 H42C 109.5
Si4 C43 H43A 109.5
Si4 C43 H43B 109.5
H43A C43 H43B 109.5
Si4 C43 H43C 109.5
H43A C43 H43C 109.5
H43B C43 H43C 109.5
C8 C1 C2 59.30(19)
C8 C1 C12 115.7(2)
C2 C1 C12 121.3(2)
C8 C1 Si1 118.0(2)
C2 C1 Si1 112.1(2)
C12 C1 Si1 117.61(18)
C122 C12 C121 107.9(3)
C122 C12 C123 111.6(2)
C121 C12 C123 104.2(3)
C122 C12 C1 109.2(2)
C121 C12 C1 115.7(2)
C123 C12 C1 108.2(2)
C12 C121 H12A 109.5
C12 C121 H12B 109.5
H12A C121 H12B 109.5
C12 C121 H12C 109.5
H12A C121 H12C 109.5
H12B C121 H12C 109.5
C12 C122 H12D 109.5
C12 C122 H12E 109.5
H12D C122 H12E 109.5
C12 C122 H12F 109.5
H12D C122 H12F 109.5
H12E C122 H12F 109.5
C12 C123 H12G 109.5
C12 C123 H12H 109.5
H12G C123 H12H 109.5
C12 C123 H12I 109.5
H12G C123 H12I 109.5
H12H C123 H12I 109.5
C3 C2 C8 120.4(3)
C3 C2 C1 129.0(3)
C8 C2 C1 59.92(19)
C3 C2 H2 112.4
C8 C2 H2 112.4
C1 C2 H2 112.4
C4 C3 C2 121.9(3)
C4 C3 H3 119.0
C2 C3 H3 119.0
C3 C4 C5 119.8(3)
C3 C4 H4 120.1
C5 C4 H4 120.1
O2 C5 O3 124.3(3)
O2 C5 C4 125.9(3)
O3 C5 C4 109.7(3)
C5 O3 C6 117.4(3)
O3 C6 C7 111.5(3)
O3 C6 H6A 109.3
C7 C6 H6A 109.3
O3 C6 H6B 109.3
C7 C6 H6B 109.3
H6A C6 H6B 108.0
C6 C7 H7A 109.5
C6 C7 H7B 109.5
H7A C7 H7B 109.5
C6 C7 H7C 109.5
H7A C7 H7C 109.5
H7B C7 H7C 109.5
C9 C8 C2 117.0(3)
C9 C8 C1 122.4(2)
C2 C8 C1 60.78(18)
C9 C8 H8 115.2
C2 C8 H8 115.2
C1 C8 H8 115.2
O4 C9 O5 124.6(3)
O4 C9 C8 124.7(3)
O5 C9 C8 110.8(3)
C9 O5 C10 115.0(3)
O5 C10 C11 107.1(3)
O5 C10 H10A 110.3
C11 C10 H10A 110.3
O5 C10 H10B 110.3
C11 C10 H10B 110.3
H10A C10 H10B 108.5
C10 C11 H11A 109.5
C10 C11 H11B 109.5
H11A C11 H11B 109.5
C10 C11 H11C 109.5
H11A C11 H11C 109.5
H11B C11 H11C 109.5

loop_
_geom_bond_atom_site_label_1
_geom_bond_atom_site_label_2
_geom_bond_distance
Si1 O1 1.652(2)
Si1 C1 1.946(3)
Si1 Si4 2.3712(12)
Si1 Si3 2.3786(13)
O1 Si2 1.629(2)
Si2 C23 1.864(5)
Si2 C22 1.865(4)
Si2 C21 1.866(4)
C21 H21A 0.9800
C21 H21B 0.9800
C21 H21C 0.9800
C22 H22A 0.9800
C22 H22B 0.9800
C22 H22C 0.9800
C23 H23A 0.9800
C23 H23B 0.9800
C23 H23C 0.9800
Si3 C31 1.883(4)
Si3 C33 1.884(4)
Si3 C32 1.894(4)
C31 H31A 0.9800
C31 H31B 0.9800
C31 H31C 0.9800
C32 H32A 0.9800
C32 H32B 0.9800
C32 H32C 0.9800
C33 H33A 0.9800
C33 H33B 0.9800
C33 H33C 0.9800
Si4 C42 1.878(4)
Si4 C43 1.879(3)
Si4 C41 1.883(3)
C41 H41A 0.9800
C41 H41B 0.9800
C41 H41C 0.9800
C42 H42A 0.9800
C42 H42B 0.9800
C42 H42C 0.9800
C43 H43A 0.9800
C43 H43B 0.9800
C43 H43C 0.9800
C1 C8 1.526(4)
C1 C2 1.540(4)
C1 C12 1.565(4)
C12 C122 1.527(4)
C12 C121 1.538(4)
C12 C123 1.543(4)
C121 H12A 0.9800
C121 H12B 0.9800
C121 H12C 0.9800
C122 H12D 0.9800
C122 H12E 0.9800
C122 H12F 0.9800
C123 H12G 0.9800
C123 H12H 0.9800
C123 H12I 0.9800
C2 C3 1.473(4)
C2 C8 1.517(4)
C2 H2 1.0000
C3 C4 1.336(4)
C3 H3 0.9500
C4 C5 1.497(5)
C4 H4 0.9500
C5 O2 1.189(5)
C5 O3 1.345(4)
O3 C6 1.446(4)
C6 C7 1.501(5)
C6 H6A 0.9900
C6 H6B 0.9900
C7 H7A 0.9800
C7 H7B 0.9800
C7 H7C 0.9800
C8 C9 1.487(4)
C8 H8 1.0000
C9 O4 1.211(4)
C9 O5 1.341(4)
O5 C10 1.452(4)
C10 C11 1.517(5)
C10 H10A 0.9900
C10 H10B 0.9900
C11 H11A 0.9800
C11 H11B 0.9800
C11 H11C 0.9800

loop_
_geom_torsion_atom_site_label_1
_geom_torsion_atom_site_label_2
_geom_torsion_atom_site_label_3
_geom_torsion_atom_site_label_4
_geom_torsion
C1 Si1 O1 Si2 171.7(14)
Si4 Si1 O1 Si2 -66.8(14)
Si3 Si1 O1 Si2 53.5(14)
Si1 O1 Si2 C23 140.0(14)
Si1 O1 Si2 C22 20.8(15)
Si1 O1 Si2 C21 -101.1(14)
O1 Si1 Si3 C31 -175.6(2)
C1 Si1 Si3 C31 70.4(2)
Si4 Si1 Si3 C31 -63.96(19)
O1 Si1 Si3 C33 -53.8(2)
C1 Si1 Si3 C33 -167.8(2)
Si4 Si1 Si3 C33 57.8(2)
O1 Si1 Si3 C32 61.18(17)
C1 Si1 Si3 C32 -52.80(18)
Si4 Si1 Si3 C32 172.83(15)
O1 Si1 Si4 C42 111.76(15)
C1 Si1 Si4 C42 -131.07(16)
Si3 Si1 Si4 C42 2.96(14)
O1 Si1 Si4 C43 -125.87(18)
C1 Si1 Si4 C43 -8.70(18)
Si3 Si1 Si4 C43 125.34(15)
O1 Si1 Si4 C41 -5.34(17)
C1 Si1 Si4 C41 111.83(17)
Si3 Si1 Si4 C41 -114.14(14)
O1 Si1 C1 C8 174.8(2)
Si4 Si1 C1 C8 59.3(2)
Si3 Si1 C1 C8 -76.1(2)
O1 Si1 C1 C2 -119.3(2)
Si4 Si1 C1 C2 125.22(18)
Si3 Si1 C1 C2 -10.2(2)
O1 Si1 C1 C12 28.3(2)
Si4 Si1 C1 C12 -87.2(2)
Si3 Si1 C1 C12 137.46(19)
C8 C1 C12 C122 135.5(3)
C2 C1 C12 C122 67.2(3)
Si1 C1 C12 C122 -77.3(3)
C8 C1 C12 C121 13.6(4)
C2 C1 C12 C121 -54.7(4)
Si1 C1 C12 C121 160.8(2)
C8 C1 C12 C123 -102.9(3)
C2 C1 C12 C123 -171.2(2)
Si1 C1 C12 C123 44.3(3)
C8 C1 C2 C3 -106.5(4)
C12 C1 C2 C3 -3.2(4)
Si1 C1 C2 C3 143.0(3)
C12 C1 C2 C8 103.3(3)
Si1 C1 C2 C8 -110.4(2)
C8 C2 C3 C4 133.4(3)
C1 C2 C3 C4 -152.4(3)
C2 C3 C4 C5 -172.6(3)
C3 C4 C5 O2 -13.7(6)
C3 C4 C5 O3 164.9(3)
O2 C5 O3 C6 4.1(5)
C4 C5 O3 C6 -174.5(3)
C5 O3 C6 C7 -92.3(4)
C3 C2 C8 C9 -126.0(3)
C1 C2 C8 C9 113.8(3)
C3 C2 C8 C1 120.2(3)
C2 C1 C8 C9 -105.1(3)
C12 C1 C8 C9 142.3(3)
Si1 C1 C8 C9 -4.8(4)
C12 C1 C8 C2 -112.6(3)
Si1 C1 C8 C2 100.3(2)
C2 C8 C9 O4 -46.9(4)
C1 C8 C9 O4 24.1(5)
C2 C8 C9 O5 131.7(3)
C1 C8 C9 O5 -157.3(3)
O4 C9 O5 C10 6.4(5)
C8 C9 O5 C10 -172.3(3)
C9 O5 C10 C11 170.9(3)
